data_2219078
loop_
_publ_author_name
'Wang, Zhao-Yang'
'Song, Xiu-Mei'
'Cai, Yue-Peng'
'Mao, Zheng-Zhou'

_publ_section_title
3,3'-Dibromo-5,5'-bis[(<i>S</i>)-<small>L</small>-menthyloxy]-4,4'-(hexane-1,6-diyldiimino)difuran-2(5<i>H</i>)-one
_journal_coeditor_code KP2170
_journal_issue 8
_journal_name_full 'Acta Crystallographica Section E'
_journal_page_first o1642
_journal_paper_doi 10.1107/S1600536808020333
_journal_volume 64
_journal_year 2008
_chemical_formula_iupac 'C34 H54 Br2 N2 O6'
_chemical_formula_moiety 'C34 H54 Br2 N2 O6'
_chemical_formula_sum 'C34 H54 Br2 N2 O6'
_chemical_formula_weight 746.61
_chemical_name_systematic
;
3,3'-Dibromo-5,5'-bis[(<i>S</i>)-l-menthyloxy]-4,4'-(hexane-1,6-
diyldiimino)difuran-2(5<i>H</i>)-one
;
_space_group_IT_number 1
_symmetry_cell_setting triclinic
_symmetry_space_group_name_Hall 'P 1'
_symmetry_space_group_name_H-M 'P 1'
_atom_sites_solution_hydrogens geom
_atom_sites_solution_primary direct
_atom_sites_solution_secondary difmap
_audit_creation_method SHELXL-97
_cell_angle_alpha 105.0370(10)
_cell_angle_beta 93.214(2)
_cell_angle_gamma 100.499(2)
_cell_formula_units_Z 1
_cell_length_a 8.2302(2)
_cell_length_b 9.1319(2)
_cell_length_c 12.7193(3)
_cell_measurement_reflns_used 2819
_cell_measurement_temperature 298(2)
_cell_measurement_theta_max 23.67
_cell_measurement_theta_min 2.01
_cell_volume 902.37(4)
_computing_cell_refinement 'SAINT (Bruker, 1999)'
_computing_data_collection 'SMART (Bruker, 1998)'
_computing_data_reduction 'SAINT (Bruker, 1999)'
_computing_molecular_graphics 'SHELXTL (Sheldrick, 2008)'
_computing_publication_material 'SHELXTL (Sheldrick, 2008)'
_computing_structure_refinement 'SHELXL97 (Sheldrick, 2008)'
_computing_structure_solution 'SHELXS97 (Sheldrick, 2008)'
_diffrn_ambient_temperature 298(2)
_diffrn_measured_fraction_theta_full 0.999
_diffrn_measured_fraction_theta_max 0.999
_diffrn_measurement_device_type 'Bruker SMART CCD area-detector'
_diffrn_measurement_method '\f and \w'
_diffrn_radiation_monochromator graphite
_diffrn_radiation_source 'fine-focus sealed tube'
_diffrn_radiation_type MoK\a
_diffrn_radiation_wavelength 0.71073
_diffrn_reflns_av_R_equivalents 0.0324
_diffrn_reflns_av_sigmaI/netI 0.0744
_diffrn_reflns_limit_h_max 9
_diffrn_reflns_limit_h_min -9
_diffrn_reflns_limit_k_max 11
_diffrn_reflns_limit_k_min -11
_diffrn_reflns_limit_l_max 15
_diffrn_reflns_limit_l_min -15
_diffrn_reflns_number 11045
_diffrn_reflns_theta_full 25.50
_diffrn_reflns_theta_max 25.50
_diffrn_reflns_theta_min 1.67
_exptl_absorpt_coefficient_mu 2.289
_exptl_absorpt_correction_T_max 0.6449
_exptl_absorpt_correction_T_min 0.5666
_exptl_absorpt_correction_type multi-scan
_exptl_absorpt_process_details '(SADABS; Sheldrick, 1996)'
_exptl_crystal_colour colourless
_exptl_crystal_density_diffrn 1.374
_exptl_crystal_density_method 'not measured'
_exptl_crystal_description block
_exptl_crystal_F_000 390
_exptl_crystal_size_max 0.28
_exptl_crystal_size_mid 0.25
_exptl_crystal_size_min 0.21
_refine_diff_density_max 0.497
_refine_diff_density_min -0.252
_refine_ls_abs_structure_details 'Flack (1983), 2587 Friedel pairs'
_refine_ls_abs_structure_Flack 0.001(8)
_refine_ls_extinction_method none
_refine_ls_goodness_of_fit_ref 0.975
_refine_ls_hydrogen_treatment constr
_refine_ls_matrix_type full
_refine_ls_number_parameters 403
_refine_ls_number_reflns 5935
_refine_ls_number_restraints 3
_refine_ls_restrained_S_all 0.974
_refine_ls_R_factor_all 0.0610
_refine_ls_R_factor_gt 0.0385
_refine_ls_shift/su_max 0.000
_refine_ls_shift/su_mean 0.000
_refine_ls_structure_factor_coef Fsqd
_refine_ls_weighting_details 'calc w=1/[\s^2^(Fo^2^)+(0.0205P)^2^] where P=(Fo^2^+2Fc^2^)/3'
_refine_ls_weighting_scheme calc
_refine_ls_wR_factor_gt 0.0805
_refine_ls_wR_factor_ref 0.0898
_reflns_number_gt 4414
_reflns_number_total 5935
_reflns_threshold_expression I>2\s(I)
_cod_data_source_file kp2170.cif
_cod_data_source_block I
_cod_depositor_comments
;
The following automatic conversions were performed:
'_symmetry_cell_setting' value 'Triclinic' changed to 'triclinic'
according to '/home/saulius/struct/CIF-dictionaries/cif_core.dic'
dictionary named 'cif_core.dic' version 2.4.1 from 2010-06-29.

Automatic conversion script
Id: cif_fix_enum 1527 2010-12-29 10:47:43Z saulius 

The following automatic conversions were performed:

'_symmetry_cell_setting' value 'Triclinic' changed to 'triclinic'
according to /home/saulius/struct/CIF-dictionaries/cif_core.dic
dictionary named 'cif_core.dic' version 2.4.1 from 2010-06-29.

Automatic conversion script
Id: cif_fix_values 1715 2011-07-08 13:25:40Z adriana 
;
_cod_database_code 2219078
_cod_database_fobs_code 2219078

loop_
_symmetry_equiv_pos_as_xyz
'x, y, z'

loop_
_atom_site_type_symbol
_atom_site_label
_atom_site_fract_x
_atom_site_fract_y
_atom_site_fract_z
_atom_site_U_iso_or_equiv
_atom_site_adp_type
_atom_site_calc_flag
_atom_site_refinement_flags
_atom_site_occupancy
Br Br1 0.81496(5) 0.16597(5) 0.19540(3) 0.0760(2) Uani d . 1
Br Br2 -0.34832(6) -0.19512(5) -0.08054(3) 0.0817(2) Uani d . 1
O O1 0.6471(4) 0.2464(3) 0.5844(3) 0.0488(9) Uani d . 1
O O2 0.9096(4) 0.2804(4) 0.5257(2) 0.0628(8) Uani d . 1
O O3 1.0762(5) 0.1927(5) 0.4010(4) 0.0813(12) Uani d . 1
O O4 -0.1811(4) -0.2781(3) -0.4703(3) 0.0416(8) Uani d . 1
O O5 -0.3972(4) -0.1676(3) -0.3926(2) 0.0535(7) Uani d . 1
O O6 -0.5937(5) -0.1698(4) -0.2778(3) 0.0754(11) Uani d . 1
N N1 0.5276(5) 0.2891(4) 0.3820(3) 0.0567(10) Uani d . 1
H H1 0.4719 0.3169 0.4363 0.068 Uiso calc R 1
N N2 -0.0273(5) -0.2212(4) -0.2574(3) 0.0583(10) Uani d . 1
H H2A 0.0307 -0.2360 -0.3120 0.070 Uiso calc R 1
C C1 0.3035(7) 0.4220(6) 0.6869(6) 0.0815(19) Uani d . 1
H H1A 0.2956 0.4654 0.7633 0.122 Uiso calc R 1
H H1B 0.2016 0.4191 0.6451 0.122 Uiso calc R 1
H H1C 0.3938 0.4848 0.6640 0.122 Uiso calc R 1
C C2 0.3345(6) 0.2579(5) 0.6683(4) 0.0491(13) Uani d . 1
H H2 0.3483 0.2190 0.5907 0.059 Uiso calc R 1
C C3 0.1811(6) 0.1539(6) 0.6920(4) 0.0591(13) Uani d . 1
H H3A 0.2041 0.0533 0.6877 0.089 Uiso calc R 1
H H3B 0.0892 0.1444 0.6390 0.089 Uiso calc R 1
H H3C 0.1536 0.1987 0.7641 0.089 Uiso calc R 1
C C4 0.4919(6) 0.2472(5) 0.7355(4) 0.0421(11) Uani d . 1
H H4 0.4936 0.1367 0.7207 0.051 Uiso calc R 1
C C5 0.4948(7) 0.3092(6) 0.8604(4) 0.0534(13) Uani d . 1
H H5A 0.4883 0.4177 0.8783 0.064 Uiso calc R 1
H H5B 0.3976 0.2537 0.8837 0.064 Uiso calc R 1
C C6 0.6485(9) 0.2925(7) 0.9225(5) 0.0574(13) Uani d . 1
H H6A 0.6451 0.3364 1.0003 0.069 Uiso calc R 1
H H6B 0.6497 0.1834 0.9103 0.069 Uiso calc R 1
C C7 0.8034(5) 0.3711(5) 0.8886(3) 0.0500(10) Uani d . 1
H H7 0.8011 0.4816 0.9046 0.060 Uiso calc R 1
C C8 0.9614(8) 0.3565(7) 0.9516(5) 0.0807(19) Uani d . 1
H H8A 0.9573 0.3971 1.0288 0.121 Uiso calc R 1
H H8B 1.0570 0.4137 0.9296 0.121 Uiso calc R 1
H H8C 0.9688 0.2494 0.9359 0.121 Uiso calc R 1
C C9 0.8047(6) 0.3094(5) 0.7646(4) 0.0477(11) Uani d . 1
H H9A 0.9017 0.3668 0.7424 0.057 Uiso calc R 1
H H9B 0.8141 0.2016 0.7473 0.057 Uiso calc R 1
C C10 0.6510(5) 0.3221(5) 0.6998(3) 0.0412(9) Uani d . 1
H H10 0.6504 0.4319 0.7090 0.049 Uiso calc R 1
C C11 0.7495(5) 0.3225(5) 0.5261(3) 0.0450(9) Uani d . 1
H H11 0.7621 0.4347 0.5558 0.054 Uiso calc R 1
C C12 0.9450(7) 0.2278(6) 0.4195(4) 0.0560(12) Uani d . 1
C C13 0.8051(7) 0.2291(5) 0.3483(4) 0.0527(12) Uani d . 1
C C14 0.6817(6) 0.2727(5) 0.4052(3) 0.0434(10) Uani d . 1
C C15 0.4440(7) 0.2641(5) 0.2717(4) 0.0557(13) Uani d . 1
H H15A 0.5250 0.3006 0.2268 0.067 Uiso calc R 1
H H15B 0.3600 0.3269 0.2771 0.067 Uiso calc R 1
C C16 0.3626(6) 0.0992(5) 0.2142(4) 0.0523(12) Uani d . 1
H H16A 0.2760 0.0628 0.2555 0.063 Uiso calc R 1
H H16B 0.4442 0.0340 0.2097 0.063 Uiso calc R 1
C C17 0.2882(7) 0.0881(6) 0.1000(4) 0.0598(14) Uani d . 1
H H17A 0.2092 0.1560 0.1062 0.072 Uiso calc R 1
H H17B 0.3764 0.1267 0.0605 0.072 Uiso calc R 1
C C18 0.2019(7) -0.0710(5) 0.0330(4) 0.0575(13) Uani d . 1
H H18A 0.1150 -0.1118 0.0723 0.069 Uiso calc R 1
H H18B 0.2811 -0.1388 0.0232 0.069 Uiso calc R 1
C C19 0.1264(8) -0.0707(6) -0.0781(4) 0.0631(14) Uani d . 1
H H19A 0.0414 -0.0088 -0.0677 0.076 Uiso calc R 1
H H19B 0.2120 -0.0212 -0.1142 0.076 Uiso calc R 1
C C20 0.0509(7) -0.2275(6) -0.1513(4) 0.0580(13) Uani d . 1
H H20A 0.1363 -0.2885 -0.1648 0.070 Uiso calc R 1
H H20B -0.0324 -0.2790 -0.1147 0.070 Uiso calc R 1
C C21 -0.1792(6) -0.1947(5) -0.2765(3) 0.0464(10) Uani d . 1
C C22 -0.3149(6) -0.1883(5) -0.2240(4) 0.0501(12) Uani d . 1
C C23 -0.4531(7) -0.1733(5) -0.2942(4) 0.0543(12) Uani d . 1
C C24 -0.2224(5) -0.1659(4) -0.3874(3) 0.0438(9) Uani d . 1
H H24 -0.1615 -0.0637 -0.3886 0.053 Uiso calc R 1
C C25 -0.1587(5) -0.2389(5) -0.5739(3) 0.0422(9) Uani d . 1
H H25 -0.1167 -0.1271 -0.5583 0.051 Uiso calc R 1
C C26 -0.3272(6) -0.2820(5) -0.6436(4) 0.0479(12) Uani d . 1
H H26A -0.3776 -0.3886 -0.6487 0.057 Uiso calc R 1
H H26B -0.3998 -0.2169 -0.6074 0.057 Uiso calc R 1
C C27 -0.3136(6) -0.2637(5) -0.7591(3) 0.0540(11) Uani d . 1
H H27 -0.2764 -0.1533 -0.7531 0.065 Uiso calc R 1
C C28 -0.4850(7) -0.3194(8) -0.8265(4) 0.0748(17) Uani d . 1
H H28A -0.4754 -0.3079 -0.8989 0.112 Uiso calc R 1
H H28B -0.5608 -0.2588 -0.7918 0.112 Uiso calc R 1
H H28C -0.5258 -0.4265 -0.8308 0.112 Uiso calc R 1
C C29 -0.1843(9) -0.3484(8) -0.8117(5) 0.0659(15) Uani d . 1
H H29A -0.1695 -0.3286 -0.8823 0.079 Uiso calc R 1
H H29B -0.2236 -0.4589 -0.8242 0.079 Uiso calc R 1
C C30 -0.0177(7) -0.2986(7) -0.7412(4) 0.0651(15) Uani d . 1
H H30A 0.0262 -0.1900 -0.7341 0.078 Uiso calc R 1
H H30B 0.0600 -0.3576 -0.7773 0.078 Uiso calc R 1
C C31 -0.0318(6) -0.3223(5) -0.6278(4) 0.0465(12) Uani d . 1
H H31 -0.0756 -0.4330 -0.6387 0.056 Uiso calc R 1
C C32 0.1388(6) -0.2838(6) -0.5590(5) 0.0545(13) Uani d . 1
H H32 0.1153 -0.2782 -0.4835 0.065 Uiso calc R 1
C C33 0.2355(8) -0.4138(7) -0.5922(6) 0.0851(18) Uani d . 1
H H33A 0.2692 -0.4188 -0.6639 0.128 Uiso calc R 1
H H33B 0.1659 -0.5107 -0.5930 0.128 Uiso calc R 1
H H33C 0.3320 -0.3933 -0.5406 0.128 Uiso calc R 1
C C34 0.2432(7) -0.1293(6) -0.5557(5) 0.0677(15) Uani d . 1
H H34A 0.2826 -0.1333 -0.6258 0.102 Uiso calc R 1
H H34B 0.3362 -0.1044 -0.5007 0.102 Uiso calc R 1
H H34C 0.1774 -0.0512 -0.5384 0.102 Uiso calc R 1

loop_
_atom_site_aniso_label
_atom_site_aniso_U_11
_atom_site_aniso_U_22
_atom_site_aniso_U_33
_atom_site_aniso_U_12
_atom_site_aniso_U_13
_atom_site_aniso_U_23
Br1 0.1001(5) 0.0902(4) 0.0445(3) 0.0276(3) 0.0298(3) 0.0200(3)
Br2 0.1127(5) 0.0972(4) 0.0483(4) 0.0293(4) 0.0368(4) 0.0320(3)
O1 0.058(2) 0.0498(18) 0.0312(18) 0.0000(16) 0.0030(17) 0.0068(14)
O2 0.0488(19) 0.100(2) 0.0454(17) 0.0176(17) 0.0113(14) 0.0272(16)
O3 0.064(3) 0.117(3) 0.085(3) 0.040(2) 0.030(2) 0.047(2)
O4 0.0459(19) 0.0449(17) 0.0359(19) 0.0083(14) 0.0140(16) 0.0129(14)
O5 0.0533(19) 0.0693(19) 0.0458(16) 0.0212(15) 0.0161(14) 0.0217(14)
O6 0.075(3) 0.086(3) 0.085(3) 0.037(2) 0.042(2) 0.037(2)
N1 0.063(3) 0.070(3) 0.0352(19) 0.021(2) 0.0022(18) 0.0063(18)
N2 0.057(3) 0.077(3) 0.0358(19) 0.003(2) 0.0035(18) 0.0146(18)
C1 0.062(4) 0.066(3) 0.119(5) 0.013(3) -0.009(3) 0.034(3)
C2 0.052(3) 0.047(3) 0.045(3) 0.005(2) 0.006(3) 0.011(2)
C3 0.051(3) 0.062(3) 0.067(3) 0.011(2) 0.014(2) 0.021(2)
C4 0.044(3) 0.044(2) 0.038(2) 0.0074(19) 0.006(2) 0.0116(19)
C5 0.055(3) 0.064(3) 0.037(3) 0.002(2) 0.012(2) 0.011(2)
C6 0.073(4) 0.062(3) 0.036(3) 0.015(3) 0.003(3) 0.012(2)
C7 0.057(3) 0.054(3) 0.037(2) 0.015(2) 0.002(2) 0.0076(18)
C8 0.070(4) 0.113(5) 0.055(4) 0.038(3) -0.012(3) 0.007(3)
C9 0.037(3) 0.061(3) 0.043(3) 0.010(2) 0.008(2) 0.011(2)
C10 0.045(3) 0.041(2) 0.0334(19) 0.0039(18) 0.0076(18) 0.0065(16)
C11 0.045(3) 0.050(2) 0.041(2) 0.0070(19) 0.0072(19) 0.0140(18)
C12 0.056(3) 0.068(3) 0.055(3) 0.022(3) 0.024(3) 0.028(2)
C13 0.063(3) 0.059(3) 0.042(2) 0.015(2) 0.013(2) 0.021(2)
C14 0.054(3) 0.041(2) 0.036(2) 0.008(2) 0.007(2) 0.0124(17)
C15 0.066(3) 0.062(3) 0.039(3) 0.019(2) -0.003(2) 0.011(2)
C16 0.054(3) 0.068(3) 0.037(3) 0.013(2) 0.005(2) 0.019(2)
C17 0.053(3) 0.072(3) 0.050(3) 0.001(2) -0.002(2) 0.018(2)
C18 0.070(4) 0.068(3) 0.036(3) 0.012(3) 0.004(3) 0.020(2)
C19 0.078(4) 0.063(3) 0.046(3) 0.006(3) -0.003(3) 0.019(2)
C20 0.064(3) 0.064(3) 0.047(3) 0.009(2) 0.001(2) 0.021(2)
C21 0.052(3) 0.046(2) 0.036(2) -0.001(2) 0.004(2) 0.0097(18)
C22 0.064(3) 0.053(3) 0.034(2) 0.010(2) 0.018(2) 0.0109(19)
C23 0.072(4) 0.043(3) 0.053(3) 0.017(2) 0.025(3) 0.015(2)
C24 0.050(3) 0.044(2) 0.034(2) 0.0030(18) 0.0106(18) 0.0090(16)
C25 0.047(3) 0.049(2) 0.033(2) 0.0101(19) 0.0094(18) 0.0146(17)
C26 0.053(3) 0.056(3) 0.036(2) 0.012(2) 0.011(2) 0.0127(19)
C27 0.059(3) 0.067(3) 0.037(2) 0.009(2) 0.009(2) 0.019(2)
C28 0.068(4) 0.124(5) 0.037(3) 0.022(3) 0.005(3) 0.029(3)
C29 0.065(4) 0.091(4) 0.037(3) 0.007(3) 0.017(3) 0.014(3)
C30 0.061(4) 0.087(4) 0.042(3) 0.012(3) 0.016(3) 0.010(2)
C31 0.042(3) 0.047(3) 0.050(3) 0.007(2) 0.015(2) 0.011(2)
C32 0.044(3) 0.071(3) 0.057(3) 0.017(2) 0.015(3) 0.028(3)
C33 0.070(4) 0.072(4) 0.125(5) 0.021(3) 0.020(4) 0.043(3)
C34 0.056(3) 0.064(3) 0.074(4) 0.015(2) -0.009(3) 0.005(3)

loop_
_atom_type_symbol
_atom_type_description
_atom_type_scat_dispersion_real
_atom_type_scat_dispersion_imag
_atom_type_scat_source
C C 0.0033 0.0016 'International Tables Vol C Tables 4.2.6.8 and 6.1.1.4'
H H 0.0000 0.0000 'International Tables Vol C Tables 4.2.6.8 and 6.1.1.4'
N N 0.0061 0.0033 'International Tables Vol C Tables 4.2.6.8 and 6.1.1.4'
Br Br -0.2901 2.4595 'International Tables Vol C Tables 4.2.6.8 and 6.1.1.4'
O O 0.0106 0.0060 'International Tables Vol C Tables 4.2.6.8 and 6.1.1.4'

loop_
_geom_angle_atom_site_label_1
_geom_angle_atom_site_label_2
_geom_angle_atom_site_label_3
_geom_angle
C11 O1 C10 116.8(3)
C12 O2 C11 109.9(3)
C24 O4 C25 116.0(3)
C23 O5 C24 109.9(3)
C14 N1 C15 125.9(4)
C14 N1 H1 117.1
C15 N1 H1 117.1
C21 N2 C20 126.3(4)
C21 N2 H2A 116.9
C20 N2 H2A 116.9
C2 C1 H1A 109.5
C2 C1 H1B 109.5
H1A C1 H1B 109.5
C2 C1 H1C 109.5
H1A C1 H1C 109.5
H1B C1 H1C 109.5
C1 C2 C3 109.2(5)
C1 C2 C4 114.2(4)
C3 C2 C4 110.5(4)
C1 C2 H2 107.6
C3 C2 H2 107.6
C4 C2 H2 107.6
C2 C3 H3A 109.5
C2 C3 H3B 109.5
H3A C3 H3B 109.5
C2 C3 H3C 109.5
H3A C3 H3C 109.5
H3B C3 H3C 109.5
C10 C4 C5 109.4(4)
C10 C4 C2 112.9(4)
C5 C4 C2 114.8(4)
C10 C4 H4 106.4
C5 C4 H4 106.4
C2 C4 H4 106.4
C6 C5 C4 112.9(5)
C6 C5 H5A 109.0
C4 C5 H5A 109.0
C6 C5 H5B 109.0
C4 C5 H5B 109.0
H5A C5 H5B 107.8
C7 C6 C5 112.1(5)
C7 C6 H6A 109.2
C5 C6 H6A 109.2
C7 C6 H6B 109.2
C5 C6 H6B 109.2
H6A C6 H6B 107.9
C6 C7 C9 109.5(4)
C6 C7 C8 112.9(4)
C9 C7 C8 111.6(4)
C6 C7 H7 107.5
C9 C7 H7 107.5
C8 C7 H7 107.5
C7 C8 H8A 109.5
C7 C8 H8B 109.5
H8A C8 H8B 109.5
C7 C8 H8C 109.5
H8A C8 H8C 109.5
H8B C8 H8C 109.5
C10 C9 C7 113.1(4)
C10 C9 H9A 109.0
C7 C9 H9A 109.0
C10 C9 H9B 109.0
C7 C9 H9B 109.0
H9A C9 H9B 107.8
O1 C10 C9 111.5(4)
O1 C10 C4 106.1(3)
C9 C10 C4 112.8(3)
O1 C10 H10 108.8
C9 C10 H10 108.8
C4 C10 H10 108.8
O1 C11 O2 111.5(3)
O1 C11 C14 110.6(3)
O2 C11 C14 103.8(3)
O1 C11 H11 110.2
O2 C11 H11 110.2
C14 C11 H11 110.2
O3 C12 O2 120.6(5)
O3 C12 C13 131.6(5)
O2 C12 C13 107.7(4)
C14 C13 C12 111.1(4)
C14 C13 Br1 130.3(4)
C12 C13 Br1 118.5(4)
N1 C14 C13 136.4(4)
N1 C14 C11 116.7(4)
C13 C14 C11 106.8(4)
N1 C15 C16 115.2(4)
N1 C15 H15A 108.5
C16 C15 H15A 108.5
N1 C15 H15B 108.5
C16 C15 H15B 108.5
H15A C15 H15B 107.5
C15 C16 C17 110.0(4)
C15 C16 H16A 109.7
C17 C16 H16A 109.7
C15 C16 H16B 109.7
C17 C16 H16B 109.7
H16A C16 H16B 108.2
C18 C17 C16 115.7(4)
C18 C17 H17A 108.3
C16 C17 H17A 108.3
C18 C17 H17B 108.3
C16 C17 H17B 108.3
H17A C17 H17B 107.4
C17 C18 C19 112.2(3)
C17 C18 H18A 109.2
C19 C18 H18A 109.2
C17 C18 H18B 109.2
C19 C18 H18B 109.2
H18A C18 H18B 107.9
C20 C19 C18 114.4(4)
C20 C19 H19A 108.7
C18 C19 H19A 108.7
C20 C19 H19B 108.7
C18 C19 H19B 108.7
H19A C19 H19B 107.6
N2 C20 C19 112.5(4)
N2 C20 H20A 109.1
C19 C20 H20A 109.1
N2 C20 H20B 109.1
C19 C20 H20B 109.1
H20A C20 H20B 107.8
C22 C21 N2 136.9(4)
C22 C21 C24 106.2(4)
N2 C21 C24 116.9(4)
C21 C22 C23 111.1(4)
C21 C22 Br2 130.3(4)
C23 C22 Br2 118.6(4)
O6 C23 O5 121.9(5)
O6 C23 C22 130.5(5)
O5 C23 C22 107.5(4)
O4 C24 O5 113.3(3)
O4 C24 C21 109.9(3)
O5 C24 C21 104.5(3)
O4 C24 H24 109.7
O5 C24 H24 109.7
C21 C24 H24 109.7
O4 C25 C31 107.8(3)
O4 C25 C26 109.0(3)
C31 C25 C26 113.2(4)
O4 C25 H25 108.9
C31 C25 H25 108.9
C26 C25 H25 108.9
C27 C26 C25 112.9(4)
C27 C26 H26A 109.0
C25 C26 H26A 109.0
C27 C26 H26B 109.0
C25 C26 H26B 109.0
H26A C26 H26B 107.8
C29 C27 C26 109.8(4)
C29 C27 C28 112.7(4)
C26 C27 C28 109.9(4)
C29 C27 H27 108.1
C26 C27 H27 108.1
C28 C27 H27 108.1
C27 C28 H28A 109.5
C27 C28 H28B 109.5
H28A C28 H28B 109.5
C27 C28 H28C 109.5
H28A C28 H28C 109.5
H28B C28 H28C 109.5
C27 C29 C30 112.2(5)
C27 C29 H29A 109.2
C30 C29 H29A 109.2
C27 C29 H29B 109.2
C30 C29 H29B 109.2
H29A C29 H29B 107.9
C29 C30 C31 112.2(5)
C29 C30 H30A 109.2
C31 C30 H30A 109.2
C29 C30 H30B 109.2
C31 C30 H30B 109.2
H30A C30 H30B 107.9
C25 C31 C30 109.6(4)
C25 C31 C32 114.7(4)
C30 C31 C32 112.5(4)
C25 C31 H31 106.5
C30 C31 H31 106.5
C32 C31 H31 106.5
C34 C32 C33 111.5(5)
C34 C32 C31 114.3(4)
C33 C32 C31 112.0(5)
C34 C32 H32 106.1
C33 C32 H32 106.1
C31 C32 H32 106.1
C32 C33 H33A 109.5
C32 C33 H33B 109.5
H33A C33 H33B 109.5
C32 C33 H33C 109.5
H33A C33 H33C 109.5
H33B C33 H33C 109.5
C32 C34 H34A 109.5
C32 C34 H34B 109.5
H34A C34 H34B 109.5
C32 C34 H34C 109.5
H34A C34 H34C 109.5
H34B C34 H34C 109.5

loop_
_geom_bond_atom_site_label_1
_geom_bond_atom_site_label_2
_geom_bond_distance
Br1 C13 1.890(5)
Br2 C22 1.876(5)
O1 C11 1.366(5)
O1 C10 1.448(5)
O2 C12 1.378(6)
O2 C11 1.438(5)
O3 C12 1.200(6)
O4 C24 1.373(5)
O4 C25 1.464(5)
O5 C23 1.368(5)
O5 C24 1.433(5)
O6 C23 1.192(6)
N1 C14 1.330(5)
N1 C15 1.471(6)
N1 H1 0.8600
N2 C21 1.337(6)
N2 C20 1.482(6)
N2 H2A 0.8600
C1 C2 1.526(7)
C1 H1A 0.9600
C1 H1B 0.9600
C1 H1C 0.9600
C2 C3 1.530(7)
C2 C4 1.544(7)
C2 H2 0.9800
C3 H3A 0.9600
C3 H3B 0.9600
C3 H3C 0.9600
C4 C10 1.513(6)
C4 C5 1.539(7)
C4 H4 0.9800
C5 C6 1.506(9)
C5 H5A 0.9700
C5 H5B 0.9700
C6 C7 1.489(8)
C6 H6A 0.9700
C6 H6B 0.9700
C7 C9 1.533(6)
C7 C8 1.533(7)
C7 H7 0.9800
C8 H8A 0.9600
C8 H8B 0.9600
C8 H8C 0.9600
C9 C10 1.509(6)
C9 H9A 0.9700
C9 H9B 0.9700
C10 H10 0.9800
C11 C14 1.526(5)
C11 H11 0.9800
C12 C13 1.429(7)
C13 C14 1.339(7)
C15 C16 1.502(7)
C15 H15A 0.9700
C15 H15B 0.9700
C16 C17 1.516(7)
C16 H16A 0.9700
C16 H16B 0.9700
C17 C18 1.502(6)
C17 H17A 0.9700
C17 H17B 0.9700
C18 C19 1.512(6)
C18 H18A 0.9700
C18 H18B 0.9700
C19 C20 1.491(7)
C19 H19A 0.9700
C19 H19B 0.9700
C20 H20A 0.9700
C20 H20B 0.9700
C21 C22 1.335(7)
C21 C24 1.535(5)
C22 C23 1.454(7)
C24 H24 0.9800
C25 C31 1.497(6)
C25 C26 1.532(6)
C25 H25 0.9800
C26 C27 1.529(6)
C26 H26A 0.9700
C26 H26B 0.9700
C27 C29 1.513(9)
C27 C28 1.536(7)
C27 H27 0.9800
C28 H28A 0.9600
C28 H28B 0.9600
C28 H28C 0.9600
C29 C30 1.521(9)
C29 H29A 0.9700
C29 H29B 0.9700
C30 C31 1.521(7)
C30 H30A 0.9700
C30 H30B 0.9700
C31 C32 1.544(7)
C31 H31 0.9800
C32 C34 1.502(7)
C32 C33 1.530(7)
C32 H32 0.9800
C33 H33A 0.9600
C33 H33B 0.9600
C33 H33C 0.9600
C34 H34A 0.9600
C34 H34B 0.9600
C34 H34C 0.9600

loop_
_geom_torsion_atom_site_label_1
_geom_torsion_atom_site_label_2
_geom_torsion_atom_site_label_3
_geom_torsion_atom_site_label_4
_geom_torsion
C1 C2 C4 C10 -67.7(6)
C3 C2 C4 C10 168.8(4)
C1 C2 C4 C5 58.7(6)
C3 C2 C4 C5 -64.9(5)
C10 C4 C5 C6 -53.3(5)
C2 C4 C5 C6 178.5(4)
C4 C5 C6 C7 57.0(6)
C5 C6 C7 C9 -55.4(6)
C5 C6 C7 C8 179.6(5)
C6 C7 C9 C10 54.3(5)
C8 C7 C9 C10 -179.9(4)
C11 O1 C10 C9 -75.9(5)
C11 O1 C10 C4 160.9(3)
C7 C9 C10 O1 -173.2(3)
C7 C9 C10 C4 -53.9(5)
C5 C4 C10 O1 174.0(4)
C2 C4 C10 O1 -56.8(5)
C5 C4 C10 C9 51.6(5)
C2 C4 C10 C9 -179.2(4)
C10 O1 C11 O2 90.3(4)
C10 O1 C11 C14 -154.7(3)
C12 O2 C11 O1 124.9(4)
C12 O2 C11 C14 5.8(4)
C11 O2 C12 O3 176.9(5)
C11 O2 C12 C13 -2.2(5)
O3 C12 C13 C14 178.0(6)
O2 C12 C13 C14 -3.0(5)
O3 C12 C13 Br1 0.0(8)
O2 C12 C13 Br1 179.0(3)
C15 N1 C14 C13 -2.3(8)
C15 N1 C14 C11 173.3(4)
C12 C13 C14 N1 -177.6(5)
Br1 C13 C14 N1 0.1(9)
C12 C13 C14 C11 6.5(5)
Br1 C13 C14 C11 -175.8(3)
O1 C11 C14 N1 55.9(5)
O2 C11 C14 N1 175.7(4)
O1 C11 C14 C13 -127.3(4)
O2 C11 C14 C13 -7.5(4)
C14 N1 C15 C16 84.6(6)
N1 C15 C16 C17 -177.4(4)
C15 C16 C17 C18 -179.8(4)
C16 C17 C18 C19 178.0(6)
C17 C18 C19 C20 175.3(5)
C21 N2 C20 C19 -82.3(6)
C18 C19 C20 N2 177.8(5)
C20 N2 C21 C22 -11.8(8)
C20 N2 C21 C24 169.8(4)
N2 C21 C22 C23 -172.6(5)
C24 C21 C22 C23 5.8(5)
N2 C21 C22 Br2 7.6(9)
C24 C21 C22 Br2 -173.9(3)
C24 O5 C23 O6 177.1(4)
C24 O5 C23 C22 -4.6(4)
C21 C22 C23 O6 177.0(5)
Br2 C22 C23 O6 -3.2(7)
C21 C22 C23 O5 -1.1(5)
Br2 C22 C23 O5 178.7(3)
C25 O4 C24 O5 84.4(4)
C25 O4 C24 C21 -159.1(3)
C23 O5 C24 O4 127.4(3)
C23 O5 C24 C21 7.8(4)
C22 C21 C24 O4 -130.1(4)
N2 C21 C24 O4 48.7(5)
C22 C21 C24 O5 -8.3(4)
N2 C21 C24 O5 170.5(3)
C24 O4 C25 C31 149.2(3)
C24 O4 C25 C26 -87.5(4)
O4 C25 C26 C27 -173.0(3)
C31 C25 C26 C27 -53.1(5)
C25 C26 C27 C29 51.6(5)
C25 C26 C27 C28 176.1(4)
C26 C27 C29 C30 -53.9(6)
C28 C27 C29 C30 -176.8(5)
C27 C29 C30 C31 57.4(7)
O4 C25 C31 C30 174.1(3)
C26 C25 C31 C30 53.4(5)
O4 C25 C31 C32 -58.3(5)
C26 C25 C31 C32 -179.0(4)
C29 C30 C31 C25 -55.6(6)
C29 C30 C31 C32 175.6(5)
C25 C31 C32 C34 -76.0(6)
C30 C31 C32 C34 50.1(6)
C25 C31 C32 C33 156.0(5)
C30 C31 C32 C33 -77.9(6)

loop_
_cod_related_entry_id
_cod_related_entry_database
_cod_related_entry_code
1 ChemSpider 24740356
